data_7124993
loop_
_publ_author_name
'Cecot, Giacomo'
'Alameddine, Bassam'
'Prior, St\'ephanie'
'Zorzi, Rita De'
'Geremia, Silvano'
'Scopelliti, Rosario'
'Fadaei, Farzaneh T.'
'Solari, Euro'
'Severin, Kay'

_publ_section_title
;
 Large heterometallic coordination cages with gyrobifastigium-like
 geometry.
;
_journal_issue 75
_journal_name_full 'Chemical communications (Cambridge, England)'
_journal_page_first 11243
_journal_page_last 11246
_journal_paper_doi 10.1039/c6cc06066h
_journal_volume 52
_journal_year 2016
_chemical_formula_moiety 'C44 H40 B2 Fe N10 O6'
_chemical_formula_sum 'C44 H40 B2 Fe N10 O6'
_chemical_formula_weight 882.33
_chemical_name_systematic gc2_203
_space_group_crystal_system monoclinic
_space_group_IT_number 14
_space_group_name_Hall '-P 2ybc'
_space_group_name_H-M_alt 'P 1 21/c 1'
_atom_sites_solution_hydrogens geom
_atom_sites_solution_primary direct
_atom_sites_solution_secondary difmap
_audit_creation_method SHELXL-2016/4
_audit_update_record
;
2016-07-22 deposited with the CCDC.
2016-08-19 downloaded from the CCDC.
;
_cell_angle_alpha 90
_cell_angle_beta 94.425(5)
_cell_angle_gamma 90
_cell_formula_units_Z 4
_cell_length_a 9.4866(4)
_cell_length_b 10.6979(3)
_cell_length_c 47.959(2)
_cell_measurement_reflns_used 11289
_cell_measurement_temperature 140.00(10)
_cell_measurement_theta_max 74.7100
_cell_measurement_theta_min 4.5090
_cell_volume 4852.7(3)
_computing_cell_refinement 'CrysAlisPro 1.171.38.43 (Rigaku OD, 2015)'
_computing_data_collection 'CrysAlisPro 1.171.38.43 (Rigaku OD, 2015)'
_computing_data_reduction 'CrysAlisPro 1.171.38.43 (Rigaku OD, 2015)'
_computing_molecular_graphics 'Bruker SHELXTL'
_computing_publication_material 'Bruker SHELXTL'
_computing_structure_refinement 'SHELXL-2016/4 (Sheldrick, 2016)'
_computing_structure_solution 'SHELXT (Sheldrick, 2015)'
_diffrn_ambient_environment N~2~
_diffrn_ambient_temperature 140.00(10)
_diffrn_detector 'CCD plate'
_diffrn_detector_area_resol_mean 5.2817
_diffrn_detector_type AtlasS2
_diffrn_measured_fraction_theta_full 1.000
_diffrn_measured_fraction_theta_max 0.984
_diffrn_measurement_details
;
List of Runs (angles in degrees, time in seconds):

  # Type    Start    End  Width  t~exp~   \w     \q     \k     \f   Frames
#--------------------------------------------------------------------------
  1  \w   -109.00 -16.00   1.00    5.50    --  -40.79 -38.00  30.00   93
  2  \w    -57.00  33.00   1.00    5.50    --  -40.79  38.00 -60.00   90
  3  \w   -115.00 -19.00   1.00    5.50    --  -40.79 -38.00 -60.00   96
  4  \w     24.00  90.00   1.00    5.50    --   40.79-125.00-150.00   66
  5  \w     48.00  95.00   1.00    5.50    --   40.79-125.00  30.00   47
  6  \w    -29.00  62.00   1.00    5.50    --   40.79 -38.00 120.00   91
  7  \w     37.00 130.00   1.00   22.00    --  110.60 -30.00-150.00   93
  8  \w     80.00 128.00   1.00   22.00    --  110.60 -61.00 -30.00   48
  9  \w     42.00 143.00   1.00   22.00    --  110.60 -77.00 150.00  101
 10  \w     29.00  56.00   1.00   22.00    --  110.60 -94.00-150.00   27
 11  \w     85.00 177.00   1.00   22.00    --  110.60  45.00-120.00   92
 12  \w     31.00  65.00   1.00   22.00    --  110.60 -94.00 150.00   34
 13  \w     87.00 118.00   1.00   22.00    --  110.60-125.00 -60.00   31
 14  \w     39.00 118.00   1.00   22.00    --  110.60 -30.00 -60.00   79
 15  \w     47.00 122.00   1.00   22.00    --  110.60-125.00 150.00   75
 16  \w     37.00  98.00   1.00   22.00    --  110.60 -94.00 -30.00   61
 17  \w     54.00 104.00   1.00   22.00    --  110.60 -94.00   0.00   50
 18  \w     31.00 141.00   1.00   22.00    --  110.60 -15.00  60.00  110
;
_diffrn_measurement_device 'four-circle diffractometer'
_diffrn_measurement_device_type 'SuperNova, Dual, Cu at zero, AtlasS2'
_diffrn_measurement_method '\w scans'
_diffrn_radiation_monochromator mirror
_diffrn_radiation_probe x-ray
_diffrn_radiation_type 'Cu K\a'
_diffrn_radiation_wavelength 1.54184
_diffrn_reflns_av_R_equivalents 0.0614
_diffrn_reflns_av_unetI/netI 0.0549
_diffrn_reflns_Laue_measured_fraction_full 1.000
_diffrn_reflns_Laue_measured_fraction_max 0.984
_diffrn_reflns_limit_h_max 8
_diffrn_reflns_limit_h_min -11
_diffrn_reflns_limit_k_max 13
_diffrn_reflns_limit_k_min -13
_diffrn_reflns_limit_l_max 58
_diffrn_reflns_limit_l_min -59
_diffrn_reflns_number 34528
_diffrn_reflns_point_group_measured_fraction_full 1.000
_diffrn_reflns_point_group_measured_fraction_max 0.984
_diffrn_reflns_theta_full 67.684
_diffrn_reflns_theta_max 75.611
_diffrn_reflns_theta_min 3.698
_diffrn_source 'micro-focus sealed X-ray tube'
_diffrn_source_type 'SuperNova (Cu) X-ray Source'
_exptl_absorpt_coefficient_mu 2.936
_exptl_absorpt_correction_T_max 1.00000
_exptl_absorpt_correction_T_min 0.42183
_exptl_absorpt_correction_type multi-scan
_exptl_absorpt_process_details
;
CrysAlisPro 1.171.38.43 (Rigaku Oxford Diffraction, 2015)
Numerical absorption correction based on gaussian integration over
a multifaceted crystal model.
Empirical absorption correction using spherical harmonics,
implemented in SCALE3 ABSPACK scaling algorithm.
;
_exptl_crystal_colour 'clear pale orange'
_exptl_crystal_density_diffrn 1.208
_exptl_crystal_description plate
_exptl_crystal_F_000 1832
_exptl_crystal_size_max 0.294
_exptl_crystal_size_mid 0.264
_exptl_crystal_size_min 0.054
_refine_diff_density_max 1.076
_refine_diff_density_min -0.722
_refine_diff_density_rms 0.081
_refine_ls_extinction_method none
_refine_ls_goodness_of_fit_ref 1.082
_refine_ls_hydrogen_treatment constr
_refine_ls_matrix_type full
_refine_ls_number_parameters 605
_refine_ls_number_reflns 9908
_refine_ls_number_restraints 0
_refine_ls_restrained_S_all 1.082
_refine_ls_R_factor_all 0.0869
_refine_ls_R_factor_gt 0.0807
_refine_ls_shift/su_max 0.001
_refine_ls_shift/su_mean 0.000
_refine_ls_structure_factor_coef Fsqd
_refine_ls_weighting_details 'w=1/[\s^2^(Fo^2^)+(0.0348P)^2^+19.5319P] where P=(Fo^2^+2Fc^2^)/3'
_refine_ls_weighting_scheme calc
_refine_ls_wR_factor_gt 0.1791
_refine_ls_wR_factor_ref 0.1824
_reflns_Friedel_coverage 0.000
_reflns_number_gt 8963
_reflns_number_total 9908
_reflns_threshold_expression 'I > 2\s(I)'
_cod_data_source_file c6cc06066h2.cif
_cod_data_source_block shelx
_cod_original_sg_symbol_H-M 'P 21/c'
_cod_database_code 7124993
_shelx_shelxl_version_number 2016/4
_shelx_space_group_comment
;
The symmetry employed for this shelxl refinement is uniquely defined
by the following loop, which should always be used as a source of
symmetry information in preference to the above space-group names.
They are only intended as comments.
;

loop_
_space_group_symop_operation_xyz
'x, y, z'
'-x, y+1/2, -z+1/2'
'-x, -y, -z'
'x, -y-1/2, z-1/2'

loop_
_atom_site_label
_atom_site_type_symbol
_atom_site_fract_x
_atom_site_fract_y
_atom_site_fract_z
_atom_site_U_iso_or_equiv
_atom_site_adp_type
_atom_site_occupancy
_atom_site_site_symmetry_order
_atom_site_calc_flag
_atom_site_refinement_flags_posn
_atom_site_refinement_flags_adp
_atom_site_refinement_flags_occupancy
_atom_site_disorder_assembly
_atom_site_disorder_group
FE1 Fe 0.45995(6) 0.47085(6) 0.35955(2) 0.02035(14) Uani 1 1 d . . . . .
O1 O 0.5787(3) 0.3175(3) 0.40500(6) 0.0291(6) Uani 1 1 d . . . . .
O2 O 0.7026(3) 0.3063(3) 0.36186(6) 0.0274(6) Uani 1 1 d . . . . .
O3 O 0.7312(3) 0.4902(3) 0.39194(6) 0.0269(6) Uani 1 1 d . . . . .
O4 O 0.1890(3) 0.5945(2) 0.35808(5) 0.0230(5) Uani 1 1 d . . . . .
O5 O 0.2193(3) 0.4541(2) 0.31846(6) 0.0227(5) Uani 1 1 d . . . . .
O6 O 0.3404(3) 0.6585(3) 0.32120(5) 0.0232(5) Uani 1 1 d . . . . .
N1 N 0.4629(3) 0.3832(3) 0.39402(7) 0.0222(6) Uani 1 1 d . . . . .
N2 N 0.2895(3) 0.5267(3) 0.37385(7) 0.0237(7) Uani 1 1 d . . . . .
N3 N 0.5805(3) 0.3419(3) 0.34705(7) 0.0242(7) Uani 1 1 d . . . . .
N4 N 0.3447(3) 0.4007(3) 0.32912(7) 0.0229(7) Uani 1 1 d . . . . .
N5 N 0.6302(3) 0.5510(3) 0.37416(7) 0.0214(6) Uani 1 1 d . . . . .
N6 N 0.4577(3) 0.6217(3) 0.33825(6) 0.0222(6) Uani 1 1 d . . . . .
N7 N 1.3317(5) -0.0786(4) 0.36912(10) 0.0526(12) Uani 1 1 d . . . . .
N9 N -0.0451(3) 1.2427(3) 0.28701(7) 0.0280(7) Uani 1 1 d . . . . .
N10 N -0.4966(4) 0.4277(3) 0.24277(8) 0.0319(8) Uani 1 1 d . . . . .
B1 B 0.7099(4) 0.3505(5) 0.39123(10) 0.0269(9) Uani 1 1 d . . . . .
B2 B 0.2087(4) 0.5874(4) 0.32772(9) 0.0234(9) Uani 1 1 d . . . . .
C1 C 0.3624(4) 0.4035(4) 0.41086(8) 0.0274(8) Uani 1 1 d . . . . .
C2 C 0.2535(4) 0.4833(4) 0.39759(8) 0.0257(8) Uani 1 1 d . . . . .
C3 C 0.3652(5) 0.3526(5) 0.43983(9) 0.0399(11) Uani 1 1 d . . . . .
H3A H 0.350719 0.261944 0.439045 0.060 Uiso 1 1 calc R U . . .
H3B H 0.289851 0.391520 0.449690 0.060 Uiso 1 1 calc R U . . .
H3C H 0.456980 0.370915 0.449802 0.060 Uiso 1 1 calc R U . . .
C4 C 0.1129(4) 0.5085(4) 0.40865(9) 0.0343(10) Uani 1 1 d . . . . .
H4A H 0.110742 0.594463 0.415668 0.051 Uiso 1 1 calc R U . . .
H4B H 0.098016 0.450148 0.423894 0.051 Uiso 1 1 calc R U . . .
H4C H 0.037949 0.497394 0.393616 0.051 Uiso 1 1 calc R U . . .
C5 C 0.5326(4) 0.2707(4) 0.32618(8) 0.0228(8) Uani 1 1 d . . . . .
C6 C 0.3955(4) 0.3113(3) 0.31438(8) 0.0207(7) Uani 1 1 d . . . . .
C7 C 0.6121(4) 0.1627(4) 0.31599(9) 0.0298(9) Uani 1 1 d . . . . .
H7A H 0.675649 0.191458 0.302140 0.045 Uiso 1 1 calc R U . . .
H7B H 0.545552 0.101398 0.307339 0.045 Uiso 1 1 calc R U . . .
H7C H 0.667718 0.123824 0.331741 0.045 Uiso 1 1 calc R U . . .
C8 C 0.3235(4) 0.2557(4) 0.28856(8) 0.0266(8) Uani 1 1 d . . . . .
H8A H 0.303842 0.167220 0.291829 0.040 Uiso 1 1 calc R U . . .
H8B H 0.384894 0.263388 0.273122 0.040 Uiso 1 1 calc R U . . .
H8C H 0.234518 0.300010 0.283758 0.040 Uiso 1 1 calc R U . . .
C9 C 0.6696(4) 0.6548(4) 0.36285(8) 0.0240(8) Uani 1 1 d . . . . .
C10 C 0.5585(4) 0.7026(4) 0.34300(8) 0.0236(8) Uani 1 1 d . . . . .
C11 C 0.8119(4) 0.7125(4) 0.36871(10) 0.0349(10) Uani 1 1 d . . . . .
H11A H 0.839063 0.708566 0.388823 0.052 Uiso 1 1 calc R U . . .
H11B H 0.808810 0.799980 0.362631 0.052 Uiso 1 1 calc R U . . .
H11C H 0.881304 0.666848 0.358525 0.052 Uiso 1 1 calc R U . . .
C12 C 0.5627(4) 0.8296(4) 0.33037(8) 0.0260(8) Uani 1 1 d . . . . .
H12A H 0.471282 0.847914 0.320277 0.039 Uiso 1 1 calc R U . . .
H12B H 0.637290 0.832636 0.317334 0.039 Uiso 1 1 calc R U . . .
H12C H 0.582342 0.891697 0.345174 0.039 Uiso 1 1 calc R U . . .
C13 C 0.8378(4) 0.2843(4) 0.40894(9) 0.0278(8) Uani 1 1 d . . . . .
C14 C 0.8490(4) 0.2904(4) 0.43784(9) 0.0324(9) Uani 1 1 d . . . . .
H14 H 0.783344 0.340131 0.446920 0.039 Uiso 1 1 calc R U . . .
C15 C 0.9539(5) 0.2255(5) 0.45420(9) 0.0355(10) Uani 1 1 d . . . . .
C16 C 1.0500(4) 0.1527(4) 0.44047(9) 0.0327(9) Uani 1 1 d . . . . .
H16 H 1.120466 0.106096 0.451101 0.039 Uiso 1 1 calc R U . . .
C17 C 1.0430(4) 0.1480(4) 0.41165(9) 0.0287(9) Uani 1 1 d . . . . .
C18 C 0.9383(4) 0.2141(4) 0.39594(9) 0.0276(8) Uani 1 1 d . . . . .
H18 H 0.935013 0.211336 0.376097 0.033 Uiso 1 1 calc R U . . .
C19 C 1.1448(4) 0.0695(4) 0.39721(9) 0.0313(9) Uani 1 1 d . . . . .
C20 C 1.1573(5) -0.0571(5) 0.40246(11) 0.0430(11) Uani 1 1 d . . . . .
H20 H 1.102797 -0.095876 0.415836 0.052 Uiso 1 1 calc R U . . .
C21 C 1.2507(6) -0.1267(5) 0.38789(13) 0.0536(14) Uani 1 1 d . . . . .
H21 H 1.257265 -0.213921 0.391513 0.064 Uiso 1 1 calc R U . . .
C22 C 1.3184(5) 0.0436(5) 0.36439(11) 0.0421(11) Uani 1 1 d . . . . .
H22 H 1.374889 0.079971 0.351024 0.051 Uiso 1 1 calc R U . . .
C23 C 1.2281(4) 0.1213(5) 0.37759(9) 0.0345(10) Uani 1 1 d . . . . .
H23 H 1.223018 0.207966 0.373357 0.041 Uiso 1 1 calc R U . . .
C24A C 0.9471(8) 0.2222(10) 0.48605(10) 0.038(3) Uani 0.505(7) 1 d G . P A -1
C25A C 1.0750(7) 0.2185(10) 0.50222(15) 0.055(3) Uani 0.505(7) 1 d G . P A -1
H25A H 1.161421 0.215447 0.493455 0.066 Uiso 0.505(7) 1 calc R U P A -1
C26A C 1.0767(7) 0.2194(11) 0.53123(14) 0.064(4) Uani 0.505(7) 1 d G . P A -1
H26A H 1.164136 0.216968 0.542283 0.076 Uiso 0.505(7) 1 calc R U P A -1
N8A N 0.9503(9) 0.2240(10) 0.54406(10) 0.067(4) Uani 0.505(7) 1 d G . P A -1
C27A C 0.8223(7) 0.2276(10) 0.52789(14) 0.079(5) Uani 0.505(7) 1 d G . P A -1
H27A H 0.735930 0.230697 0.536655 0.095 Uiso 0.505(7) 1 calc R U P A -1
C28A C 0.8207(7) 0.2267(10) 0.49888(14) 0.063(4) Uani 0.505(7) 1 d G . P A -1
H28A H 0.733212 0.229177 0.487826 0.075 Uiso 0.505(7) 1 calc R U P A -1
C24B C 0.9796(11) 0.2461(8) 0.48501(11) 0.039(4) Uani 0.495(7) 1 d G . P A -2
C25B C 1.0210(9) 0.1447(6) 0.50183(15) 0.040(2) Uani 0.495(7) 1 d G . P A -2
H25B H 1.037823 0.065928 0.493585 0.048 Uiso 0.495(7) 1 calc R U P A -2
C26B C 1.0377(10) 0.1587(7) 0.53071(14) 0.055(4) Uani 0.495(7) 1 d G . P A -2
H26B H 1.065997 0.089377 0.542206 0.067 Uiso 0.495(7) 1 calc R U P A -2
N8B N 1.0131(11) 0.2740(8) 0.54278(11) 0.069(4) Uani 0.495(7) 1 d G . P A -2
C27B C 0.9718(12) 0.3754(7) 0.52596(15) 0.092(6) Uani 0.495(7) 1 d G . P A -2
H27B H 0.954939 0.454197 0.534205 0.110 Uiso 0.495(7) 1 calc R U P A -2
C28B C 0.9550(12) 0.3615(7) 0.49708(14) 0.078(5) Uani 0.495(7) 1 d G . P A -2
H28B H 0.926765 0.430751 0.485584 0.094 Uiso 0.495(7) 1 calc R U P A -2
C29 C 0.0756(4) 0.6513(4) 0.31115(8) 0.0201(7) Uani 1 1 d . . . . .
C30 C -0.0362(4) 0.5810(4) 0.29850(8) 0.0219(7) Uani 1 1 d . . . . .
H30 H -0.031178 0.492296 0.299013 0.026 Uiso 1 1 calc R U . . .
C31 C -0.1554(4) 0.6390(3) 0.28508(8) 0.0202(7) Uani 1 1 d . . . . .
C32 C -0.1621(4) 0.7697(4) 0.28383(8) 0.0210(7) Uani 1 1 d . . . . .
H32 H -0.242252 0.809430 0.274611 0.025 Uiso 1 1 calc R U . . .
C33 C -0.0505(4) 0.8422(3) 0.29619(8) 0.0189(7) Uani 1 1 d . . . . .
C34 C 0.0658(4) 0.7818(4) 0.30987(8) 0.0222(7) Uani 1 1 d . . . . .
H34 H 0.140305 0.830684 0.318570 0.027 Uiso 1 1 calc R U . . .
C35 C -0.0531(4) 0.9797(4) 0.29344(8) 0.0212(7) Uani 1 1 d . . . . .
C36 C -0.0957(4) 1.0374(4) 0.26814(8) 0.0242(8) Uani 1 1 d . . . . .
H36 H -0.129287 0.988417 0.252482 0.029 Uiso 1 1 calc R U . . .
C37 C -0.0892(4) 1.1659(4) 0.26587(9) 0.0270(8) Uani 1 1 d . . . . .
H37 H -0.117585 1.202392 0.248272 0.032 Uiso 1 1 calc R U . . .
C38 C -0.0050(4) 1.1867(4) 0.31148(9) 0.0284(8) Uani 1 1 d . . . . .
H38 H 0.026448 1.238175 0.326866 0.034 Uiso 1 1 calc R U . . .
C39 C -0.0067(4) 1.0585(4) 0.31561(9) 0.0254(8) Uani 1 1 d . . . . .
H39 H 0.023343 1.024277 0.333359 0.030 Uiso 1 1 calc R U . . .
C40 C -0.2730(4) 0.5640(3) 0.27121(8) 0.0212(7) Uani 1 1 d . . . . .
C41 C -0.2480(4) 0.4589(4) 0.25531(9) 0.0257(8) Uani 1 1 d . . . . .
H41 H -0.153948 0.430328 0.253941 0.031 Uiso 1 1 calc R U . . .
C42 C -0.3604(4) 0.3956(4) 0.24140(9) 0.0307(9) Uani 1 1 d . . . . .
H42 H -0.339665 0.325450 0.230262 0.037 Uiso 1 1 calc R U . . .
C43 C -0.5201(4) 0.5283(4) 0.25868(9) 0.0310(9) Uani 1 1 d . . . . .
H43 H -0.615329 0.552891 0.260304 0.037 Uiso 1 1 calc R U . . .
C44 C -0.4146(4) 0.5979(4) 0.27279(8) 0.0254(8) Uani 1 1 d . . . . .
H44 H -0.438198 0.668446 0.283527 0.030 Uiso 1 1 calc R U . . .

loop_
_atom_site_aniso_label
_atom_site_aniso_U_11
_atom_site_aniso_U_22
_atom_site_aniso_U_33
_atom_site_aniso_U_23
_atom_site_aniso_U_13
_atom_site_aniso_U_12
FE1 0.0148(3) 0.0219(3) 0.0240(3) 0.0007(2) -0.0014(2) 0.0024(2)
O1 0.0162(13) 0.0358(16) 0.0346(15) 0.0080(12) -0.0018(11) 0.0077(12)
O2 0.0166(13) 0.0323(16) 0.0324(15) 0.0026(12) -0.0044(11) 0.0072(11)
O3 0.0185(13) 0.0285(15) 0.0321(15) 0.0030(11) -0.0074(11) 0.0067(11)
O4 0.0170(12) 0.0226(14) 0.0289(14) 0.0016(11) -0.0025(10) 0.0052(10)
O5 0.0162(12) 0.0194(13) 0.0314(14) -0.0003(10) -0.0052(10) 0.0060(10)
O6 0.0156(12) 0.0243(14) 0.0287(13) 0.0039(11) -0.0046(10) 0.0029(10)
N1 0.0182(15) 0.0197(16) 0.0281(16) 0.0054(12) -0.0029(12) 0.0035(12)
N2 0.0170(15) 0.0257(17) 0.0276(16) -0.0002(13) -0.0038(12) 0.0067(13)
N3 0.0160(15) 0.0291(18) 0.0266(16) 0.0018(13) -0.0033(12) 0.0066(13)
N4 0.0154(14) 0.0242(17) 0.0286(16) 0.0022(13) -0.0023(12) 0.0045(12)
N5 0.0165(14) 0.0197(16) 0.0271(16) 0.0004(12) -0.0041(12) 0.0064(12)
N6 0.0154(14) 0.0249(17) 0.0256(16) 0.0023(12) -0.0024(12) 0.0024(12)
N7 0.053(3) 0.048(3) 0.059(3) -0.012(2) 0.022(2) 0.002(2)
N9 0.0240(17) 0.0199(17) 0.0395(19) 0.0006(14) -0.0006(14) -0.0007(13)
N10 0.0218(17) 0.0288(19) 0.044(2) -0.0002(15) -0.0037(15) -0.0064(14)
B1 0.0143(19) 0.034(3) 0.032(2) 0.0050(19) -0.0018(16) 0.0059(18)
B2 0.0164(19) 0.024(2) 0.029(2) 0.0017(17) -0.0034(16) -0.0003(17)
C1 0.0209(19) 0.033(2) 0.028(2) 0.0018(16) 0.0012(15) 0.0017(16)
C2 0.0231(19) 0.028(2) 0.0252(19) -0.0014(15) -0.0003(15) 0.0017(16)
C3 0.032(2) 0.055(3) 0.033(2) 0.011(2) 0.0020(18) 0.006(2)
C4 0.025(2) 0.043(3) 0.036(2) 0.0052(19) 0.0069(17) 0.0081(18)
C5 0.0185(17) 0.0217(19) 0.0282(19) 0.0019(15) 0.0018(14) 0.0027(15)
C6 0.0178(17) 0.0170(17) 0.0271(18) 0.0009(14) 0.0014(14) -0.0010(14)
C7 0.0222(19) 0.028(2) 0.039(2) -0.0036(17) 0.0033(16) 0.0049(16)
C8 0.0217(19) 0.026(2) 0.032(2) -0.0029(16) -0.0014(15) -0.0009(16)
C9 0.0187(18) 0.0211(19) 0.032(2) -0.0030(15) -0.0006(14) 0.0011(15)
C10 0.0171(17) 0.024(2) 0.0297(19) -0.0009(15) 0.0023(14) -0.0027(15)
C11 0.022(2) 0.036(2) 0.046(3) 0.0000(19) -0.0041(17) -0.0011(18)
C12 0.0220(19) 0.0220(19) 0.034(2) 0.0019(16) 0.0022(15) -0.0002(15)
C13 0.0168(18) 0.030(2) 0.036(2) 0.0040(17) -0.0015(15) 0.0039(16)
C14 0.023(2) 0.038(2) 0.036(2) 0.0021(18) 0.0011(16) 0.0141(18)
C15 0.029(2) 0.046(3) 0.031(2) 0.0028(19) -0.0024(17) 0.012(2)
C16 0.024(2) 0.037(2) 0.035(2) 0.0017(18) -0.0051(16) 0.0126(18)
C17 0.0213(19) 0.028(2) 0.036(2) -0.0012(17) -0.0010(16) 0.0084(16)
C18 0.0190(18) 0.033(2) 0.030(2) 0.0020(16) -0.0043(15) 0.0039(16)
C19 0.025(2) 0.036(2) 0.032(2) -0.0041(17) -0.0032(16) 0.0053(17)
C20 0.043(3) 0.039(3) 0.049(3) -0.002(2) 0.014(2) 0.003(2)
C21 0.063(4) 0.028(3) 0.073(4) -0.005(2) 0.025(3) 0.005(2)
C22 0.032(2) 0.047(3) 0.048(3) -0.005(2) 0.010(2) -0.004(2)
C23 0.025(2) 0.037(2) 0.041(2) 0.0001(19) -0.0005(17) 0.0000(18)
C24A 0.041(7) 0.045(6) 0.028(6) 0.004(5) -0.005(4) 0.003(6)
C25A 0.038(6) 0.091(10) 0.035(5) 0.001(6) -0.005(4) 0.020(6)
C26A 0.059(9) 0.095(13) 0.034(6) 0.006(7) -0.008(5) 0.015(9)
N8A 0.077(9) 0.092(10) 0.034(5) 0.002(6) 0.015(5) 0.002(7)
C27A 0.083(10) 0.120(13) 0.035(6) 0.005(7) 0.009(6) 0.016(9)
C28A 0.062(7) 0.092(10) 0.036(6) 0.002(6) 0.013(5) 0.022(7)
C24B 0.025(5) 0.051(8) 0.043(7) 0.007(5) 0.012(5) 0.023(6)
C25B 0.042(6) 0.042(6) 0.034(5) 0.002(4) -0.002(4) -0.001(5)
C26B 0.053(8) 0.081(11) 0.032(6) 0.010(6) -0.001(5) -0.008(7)
N8B 0.079(9) 0.092(11) 0.035(6) 0.001(6) -0.001(6) 0.031(8)
C27B 0.143(15) 0.093(12) 0.038(6) -0.008(7) 0.010(8) 0.066(11)
C28B 0.108(12) 0.093(11) 0.034(6) -0.001(6) 0.002(6) 0.055(10)
C29 0.0125(16) 0.0228(19) 0.0247(18) 0.0000(14) -0.0006(13) 0.0044(14)
C30 0.0173(17) 0.0194(18) 0.0287(19) 0.0009(14) 0.0001(14) 0.0009(14)
C31 0.0144(16) 0.0207(18) 0.0255(18) -0.0001(14) 0.0007(13) 0.0003(14)
C32 0.0138(16) 0.0244(19) 0.0246(18) 0.0028(14) -0.0009(13) 0.0032(14)
C33 0.0162(16) 0.0142(17) 0.0263(18) -0.0013(13) 0.0023(13) -0.0002(13)
C34 0.0165(17) 0.0232(19) 0.0265(18) -0.0013(14) -0.0003(14) 0.0006(14)
C35 0.0105(15) 0.0235(19) 0.0295(19) -0.0021(15) 0.0006(13) 0.0007(14)
C36 0.0168(17) 0.025(2) 0.0297(19) -0.0006(15) -0.0017(14) -0.0008(15)
C37 0.0218(19) 0.026(2) 0.033(2) 0.0016(16) 0.0002(15) -0.0002(16)
C38 0.0242(19) 0.026(2) 0.034(2) -0.0055(16) -0.0036(16) 0.0009(16)
C39 0.0218(18) 0.0210(19) 0.032(2) -0.0009(15) -0.0034(15) 0.0009(15)
C40 0.0183(17) 0.0188(18) 0.0262(18) 0.0046(14) -0.0005(14) -0.0027(14)
C41 0.0186(18) 0.0210(19) 0.037(2) 0.0000(16) -0.0017(15) 0.0005(15)
C42 0.024(2) 0.022(2) 0.045(2) -0.0036(17) -0.0029(17) -0.0030(16)
C43 0.0184(18) 0.034(2) 0.040(2) -0.0003(18) -0.0014(16) 0.0008(17)
C44 0.0193(18) 0.027(2) 0.0299(19) -0.0010(16) -0.0003(14) -0.0045(15)

loop_
_atom_type_symbol
_atom_type_description
_atom_type_scat_dispersion_real
_atom_type_scat_dispersion_imag
_atom_type_scat_source
C C 0.0181 0.0091 'International Tables Vol C Tables 4.2.6.8 and 6.1.1.4'
H H 0.0000 0.0000 'International Tables Vol C Tables 4.2.6.8 and 6.1.1.4'
B B 0.0090 0.0039 'International Tables Vol C Tables 4.2.6.8 and 6.1.1.4'
N N 0.0311 0.0180 'International Tables Vol C Tables 4.2.6.8 and 6.1.1.4'
O O 0.0492 0.0322 'International Tables Vol C Tables 4.2.6.8 and 6.1.1.4'
Fe Fe -1.1336 3.1974 'International Tables Vol C Tables 4.2.6.8 and 6.1.1.4'

loop_
_exptl_crystal_face_index_h
_exptl_crystal_face_index_k
_exptl_crystal_face_index_l
_exptl_crystal_face_perp_dist
-1 7 1 0.1121
0 -1 31 0.0346
0 0 -31 0.0171
0 1 -31 0.0341
-1 1 -29 0.0124
-6 -1 -5 0.0855
0 -7 -1 0.1729
6 1 5 0.1584
0 -1 -31 0.0241
0 1 31 0.0334

loop_
_geom_angle_atom_site_label_1
_geom_angle_atom_site_label_2
_geom_angle_atom_site_label_3
_geom_angle
N1 FE1 N2 78.29(14)
N1 FE1 N4 116.14(14)
N2 FE1 N4 86.92(14)
N1 FE1 N6 151.88(14)
N2 FE1 N6 87.29(14)
N4 FE1 N6 86.64(14)
N1 FE1 N5 86.95(14)
N2 FE1 N5 116.40(14)
N4 FE1 N5 150.94(14)
N6 FE1 N5 77.97(13)
N1 FE1 N3 87.01(14)
N2 FE1 N3 152.07(15)
N4 FE1 N3 78.37(13)
N6 FE1 N3 115.03(14)
N5 FE1 N3 85.97(14)
N1 O1 B1 112.2(3)
N3 O2 B1 112.4(3)
N5 O3 B1 111.3(3)
N2 O4 B2 112.2(3)
N4 O5 B2 111.0(3)
N6 O6 B2 111.9(3)
C1 N1 O1 116.5(3)
C1 N1 FE1 119.4(3)
O1 N1 FE1 122.9(2)
C2 N2 O4 116.9(3)
C2 N2 FE1 119.5(3)
O4 N2 FE1 122.6(2)
C5 N3 O2 117.7(3)
C5 N3 FE1 118.5(3)
O2 N3 FE1 122.7(2)
C6 N4 O5 116.5(3)
C6 N4 FE1 119.3(2)
O5 N4 FE1 123.1(2)
C9 N5 O3 116.5(3)
C9 N5 FE1 119.4(3)
O3 N5 FE1 122.5(2)
C10 N6 O6 117.5(3)
C10 N6 FE1 119.5(3)
O6 N6 FE1 122.1(2)
C22 N7 C21 116.3(4)
C38 N9 C37 115.8(4)
C42 N10 C43 115.7(3)
O2 B1 O1 111.4(3)
O2 B1 O3 109.5(3)
O1 B1 O3 109.8(3)
O2 B1 C13 110.1(3)
O1 B1 C13 106.6(3)
O3 B1 C13 109.5(3)
O4 B2 O5 110.8(3)
O4 B2 O6 110.2(3)
O5 B2 O6 110.0(3)
O4 B2 C29 108.2(3)
O5 B2 C29 109.2(3)
O6 B2 C29 108.4(3)
N1 C1 C2 110.7(3)
N1 C1 C3 123.4(4)
C2 C1 C3 125.8(4)
N2 C2 C1 111.6(3)
N2 C2 C4 123.2(4)
C1 C2 C4 125.1(4)
C1 C3 H3A 109.5
C1 C3 H3B 109.5
H3A C3 H3B 109.5
C1 C3 H3C 109.5
H3A C3 H3C 109.5
H3B C3 H3C 109.5
C2 C4 H4A 109.5
C2 C4 H4B 109.5
H4A C4 H4B 109.5
C2 C4 H4C 109.5
H4A C4 H4C 109.5
H4B C4 H4C 109.5
N3 C5 C6 111.9(3)
N3 C5 C7 123.3(3)
C6 C5 C7 124.8(3)
N4 C6 C5 111.6(3)
N4 C6 C8 125.3(3)
C5 C6 C8 123.1(3)
C5 C7 H7A 109.5
C5 C7 H7B 109.5
H7A C7 H7B 109.5
C5 C7 H7C 109.5
H7A C7 H7C 109.5
H7B C7 H7C 109.5
C6 C8 H8A 109.5
C6 C8 H8B 109.5
H8A C8 H8B 109.5
C6 C8 H8C 109.5
H8A C8 H8C 109.5
H8B C8 H8C 109.5
N5 C9 C10 110.8(3)
N5 C9 C11 124.0(4)
C10 C9 C11 125.2(4)
N6 C10 C9 111.5(3)
N6 C10 C12 125.4(4)
C9 C10 C12 123.0(3)
C9 C11 H11A 109.5
C9 C11 H11B 109.5
H11A C11 H11B 109.5
C9 C11 H11C 109.5
H11A C11 H11C 109.5
H11B C11 H11C 109.5
C10 C12 H12A 109.5
C10 C12 H12B 109.5
H12A C12 H12B 109.5
C10 C12 H12C 109.5
H12A C12 H12C 109.5
H12B C12 H12C 109.5
C14 C13 C18 118.0(4)
C14 C13 B1 120.7(4)
C18 C13 B1 121.3(4)
C13 C14 C15 122.3(4)
C13 C14 H14 118.9
C15 C14 H14 118.9
C16 C15 C14 118.1(4)
C16 C15 C24B 118.9(5)
C14 C15 C24B 122.3(5)
C16 C15 C24A 122.3(5)
C14 C15 C24A 119.1(5)
C17 C16 C15 120.5(4)
C17 C16 H16 119.7
C15 C16 H16 119.7
C16 C17 C18 120.1(4)
C16 C17 C19 120.2(4)
C18 C17 C19 119.7(4)
C17 C18 C13 120.9(4)
C17 C18 H18 119.5
C13 C18 H18 119.5
C20 C19 C23 117.9(4)
C20 C19 C17 121.2(4)
C23 C19 C17 120.9(4)
C19 C20 C21 119.0(5)
C19 C20 H20 120.5
C21 C20 H20 120.5
N7 C21 C20 123.9(5)
N7 C21 H21 118.1
C20 C21 H21 118.1
N7 C22 C23 124.5(5)
N7 C22 H22 117.7
C23 C22 H22 117.7
C22 C23 C19 118.4(5)
C22 C23 H23 120.8
C19 C23 H23 120.8
C25A C24A C28A 120.0
C25A C24A C15 117.0(5)
C28A C24A C15 122.9(5)
C26A C25A C24A 120.0
C26A C25A H25A 120.0
C24A C25A H25A 120.0
N8A C26A C25A 120.0
N8A C26A H26A 120.0
C25A C26A H26A 120.0
C26A N8A C27A 120.0
C28A C27A N8A 120.0
C28A C27A H27A 120.0
N8A C27A H27A 120.0
C27A C28A C24A 120.0
C27A C28A H28A 120.0
C24A C28A H28A 120.0
C25B C24B C28B 120.0
C25B C24B C15 118.4(5)
C28B C24B C15 121.5(5)
C26B C25B C24B 120.0
C26B C25B H25B 120.0
C24B C25B H25B 120.0
N8B C26B C25B 120.0
N8B C26B H26B 120.0
C25B C26B H26B 120.0
C26B N8B C27B 120.0
N8B C27B C28B 120.0
N8B C27B H27B 120.0
C28B C27B H27B 120.0
C27B C28B C24B 120.0
C27B C28B H28B 120.0
C24B C28B H28B 120.0
C30 C29 C34 118.1(3)
C30 C29 B2 122.1(3)
C34 C29 B2 119.8(3)
C29 C30 C31 121.2(3)
C29 C30 H30 119.4
C31 C30 H30 119.4
C32 C31 C30 119.6(3)
C32 C31 C40 119.3(3)
C30 C31 C40 121.1(3)
C31 C32 C33 120.1(3)
C31 C32 H32 119.9
C33 C32 H32 119.9
C34 C33 C32 119.0(3)
C34 C33 C35 120.6(3)
C32 C33 C35 120.3(3)
C33 C34 C29 122.0(3)
C33 C34 H34 119.0
C29 C34 H34 119.0
C36 C35 C39 116.6(4)
C36 C35 C33 121.4(3)
C39 C35 C33 122.0(3)
C37 C36 C35 119.8(4)
C37 C36 H36 120.1
C35 C36 H36 120.1
N9 C37 C36 124.2(4)
N9 C37 H37 117.9
C36 C37 H37 117.9
N9 C38 C39 124.0(4)
N9 C38 H38 118.0
C39 C38 H38 118.0
C38 C39 C35 119.6(4)
C38 C39 H39 120.2
C35 C39 H39 120.2
C41 C40 C44 116.4(3)
C41 C40 C31 121.9(3)
C44 C40 C31 121.7(3)
C40 C41 C42 120.1(4)
C40 C41 H41 120.0
C42 C41 H41 120.0
N10 C42 C41 123.8(4)
N10 C42 H42 118.1
C41 C42 H42 118.1
N10 C43 C44 124.3(4)
N10 C43 H43 117.9
C44 C43 H43 117.9
C43 C44 C40 119.7(4)
C43 C44 H44 120.1
C40 C44 H44 120.1

loop_
_geom_bond_atom_site_label_1
_geom_bond_atom_site_label_2
_geom_bond_distance
FE1 N1 1.899(3)
FE1 N2 1.901(3)
FE1 N4 1.908(3)
FE1 N6 1.909(3)
FE1 N5 1.913(3)
FE1 N3 1.917(3)
O1 N1 1.374(4)
O1 B1 1.496(5)
O2 N3 1.366(4)
O2 B1 1.483(5)
O3 N5 1.393(4)
O3 B1 1.508(6)
O4 N2 1.376(4)
O4 B2 1.484(5)
O5 N4 1.381(4)
O5 B2 1.500(5)
O6 N6 1.386(4)
O6 B2 1.516(5)
N1 C1 1.314(5)
N2 C2 1.299(5)
N3 C5 1.310(5)
N4 C6 1.303(5)
N5 C9 1.304(5)
N6 C10 1.297(5)
N7 C22 1.331(7)
N7 C21 1.332(7)
N9 C38 1.346(5)
N9 C37 1.347(5)
N10 C42 1.344(5)
N10 C43 1.347(6)
B1 C13 1.592(5)
B2 C29 1.593(5)
C1 C2 1.449(5)
C1 C3 1.491(6)
C2 C4 1.497(5)
C3 H3A 0.9800
C3 H3B 0.9800
C3 H3C 0.9800
C4 H4A 0.9800
C4 H4B 0.9800
C4 H4C 0.9800
C5 C6 1.445(5)
C5 C7 1.484(5)
C6 C8 1.491(5)
C7 H7A 0.9800
C7 H7B 0.9800
C7 H7C 0.9800
C8 H8A 0.9800
C8 H8B 0.9800
C8 H8C 0.9800
C9 C10 1.457(5)
C9 C11 1.491(5)
C10 C12 1.489(5)
C11 H11A 0.9800
C11 H11B 0.9800
C11 H11C 0.9800
C12 H12A 0.9800
C12 H12B 0.9800
C12 H12C 0.9800
C13 C14 1.384(6)
C13 C18 1.398(6)
C14 C15 1.402(6)
C14 H14 0.9500
C15 C16 1.401(6)
C15 C24B 1.495(7)
C15 C24A 1.534(7)
C16 C17 1.380(6)
C16 H16 0.9500
C17 C18 1.392(5)
C17 C19 1.490(6)
C18 H18 0.9500
C19 C20 1.381(7)
C19 C23 1.389(6)
C20 C21 1.387(7)
C20 H20 0.9500
C21 H21 0.9500
C22 C23 1.381(7)
C22 H22 0.9500
C23 H23 0.9500
C24A C25A 1.3900
C24A C28A 1.3900
C25A C26A 1.3900
C25A H25A 0.9500
C26A N8A 1.3900
C26A H26A 0.9500
N8A C27A 1.3900
C27A C28A 1.3900
C27A H27A 0.9500
C28A H28A 0.9500
C24B C25B 1.3900
C24B C28B 1.3900
C25B C26B 1.3900
C25B H25B 0.9500
C26B N8B 1.3900
C26B H26B 0.9500
N8B C27B 1.3900
C27B C28B 1.3900
C27B H27B 0.9500
C28B H28B 0.9500
C29 C30 1.399(5)
C29 C34 1.400(5)
C30 C31 1.402(5)
C30 H30 0.9500
C31 C32 1.400(5)
C31 C40 1.489(5)
C32 C33 1.406(5)
C32 H32 0.9500
C33 C34 1.397(5)
C33 C35 1.477(5)
C34 H34 0.9500
C35 C36 1.393(5)
C35 C39 1.401(5)
C36 C37 1.380(6)
C36 H36 0.9500
C37 H37 0.9500
C38 C39 1.386(6)
C38 H38 0.9500
C39 H39 0.9500
C40 C41 1.389(5)
C40 C44 1.400(5)
C41 C42 1.390(5)
C41 H41 0.9500
C42 H42 0.9500
C43 C44 1.382(6)
C43 H43 0.9500
C44 H44 0.9500

loop_
_geom_torsion_atom_site_label_1
_geom_torsion_atom_site_label_2
_geom_torsion_atom_site_label_3
_geom_torsion_atom_site_label_4
_geom_torsion
B1 O1 N1 C1 -152.0(4)
B1 O1 N1 FE1 15.3(4)
N2 FE1 N1 C1 -3.4(3)
N4 FE1 N1 C1 -84.0(3)
N6 FE1 N1 C1 57.2(5)
N5 FE1 N1 C1 114.4(3)
N3 FE1 N1 C1 -159.5(3)
N2 FE1 N1 O1 -170.3(3)
N4 FE1 N1 O1 109.1(3)
N6 FE1 N1 O1 -109.7(3)
N5 FE1 N1 O1 -52.6(3)
N3 FE1 N1 O1 33.6(3)
B2 O4 N2 C2 -152.4(4)
B2 O4 N2 FE1 16.1(4)
B1 O2 N3 C5 -151.9(4)
B1 O2 N3 FE1 16.1(4)
B2 O5 N4 C6 -151.5(3)
B2 O5 N4 FE1 16.5(4)
B1 O3 N5 C9 -149.1(3)
B1 O3 N5 FE1 16.1(4)
B2 O6 N6 C10 -153.2(3)
B2 O6 N6 FE1 15.7(4)
N3 O2 B1 O1 50.7(4)
N3 O2 B1 O3 -70.9(4)
N3 O2 B1 C13 168.7(3)
N1 O1 B1 O2 -68.5(4)
N1 O1 B1 O3 53.0(4)
N1 O1 B1 C13 171.4(3)
N5 O3 B1 O2 52.6(4)
N5 O3 B1 O1 -70.0(4)
N5 O3 B1 C13 173.3(3)
N2 O4 B2 O5 52.1(4)
N2 O4 B2 O6 -69.8(4)
N2 O4 B2 C29 171.8(3)
N4 O5 B2 O4 -69.9(4)
N4 O5 B2 O6 52.2(4)
N4 O5 B2 C29 171.0(3)
N6 O6 B2 O4 52.0(4)
N6 O6 B2 O5 -70.5(4)
N6 O6 B2 C29 170.2(3)
O1 N1 C1 C2 174.6(3)
FE1 N1 C1 C2 6.9(5)
O1 N1 C1 C3 -3.9(6)
FE1 N1 C1 C3 -171.7(3)
O4 N2 C2 C1 174.2(3)
FE1 N2 C2 C1 5.3(5)
O4 N2 C2 C4 -2.7(6)
FE1 N2 C2 C4 -171.6(3)
N1 C1 C2 N2 -7.5(5)
C3 C1 C2 N2 171.0(4)
N1 C1 C2 C4 169.4(4)
C3 C1 C2 C4 -12.1(7)
O2 N3 C5 C6 173.6(3)
FE1 N3 C5 C6 5.0(4)
O2 N3 C5 C7 -7.1(6)
FE1 N3 C5 C7 -175.6(3)
O5 N4 C6 C5 174.7(3)
FE1 N4 C6 C5 6.2(4)
O5 N4 C6 C8 -5.6(5)
FE1 N4 C6 C8 -174.1(3)
N3 C5 C6 N4 -7.0(5)
C7 C5 C6 N4 173.7(4)
N3 C5 C6 C8 173.3(4)
C7 C5 C6 C8 -6.0(6)
O3 N5 C9 C10 175.1(3)
FE1 N5 C9 C10 9.4(4)
O3 N5 C9 C11 -2.3(5)
FE1 N5 C9 C11 -168.0(3)
O6 N6 C10 C9 175.6(3)
FE1 N6 C10 C9 6.4(4)
O6 N6 C10 C12 -3.7(6)
FE1 N6 C10 C12 -172.9(3)
N5 C9 C10 N6 -9.8(5)
C11 C9 C10 N6 167.6(4)
N5 C9 C10 C12 169.6(4)
C11 C9 C10 C12 -13.1(6)
O2 B1 C13 C14 -166.7(4)
O1 B1 C13 C14 -45.8(5)
O3 B1 C13 C14 72.9(5)
O2 B1 C13 C18 10.4(6)
O1 B1 C13 C18 131.3(4)
O3 B1 C13 C18 -110.0(4)
C18 C13 C14 C15 -2.2(7)
B1 C13 C14 C15 175.1(4)
C13 C14 C15 C16 0.1(7)
C13 C14 C15 C24B 170.8(6)
C13 C14 C15 C24A -171.6(6)
C14 C15 C16 C17 1.6(7)
C24B C15 C16 C17 -169.4(6)
C24A C15 C16 C17 173.1(6)
C15 C16 C17 C18 -1.3(7)
C15 C16 C17 C19 -179.5(4)
C16 C17 C18 C13 -0.9(7)
C19 C17 C18 C13 177.3(4)
C14 C13 C18 C17 2.5(6)
B1 C13 C18 C17 -174.7(4)
C16 C17 C19 C20 56.8(6)
C18 C17 C19 C20 -121.4(5)
C16 C17 C19 C23 -124.5(5)
C18 C17 C19 C23 57.3(6)
C23 C19 C20 C21 -0.5(7)
C17 C19 C20 C21 178.2(5)
C22 N7 C21 C20 -0.7(9)
C19 C20 C21 N7 0.9(9)
C21 N7 C22 C23 0.2(8)
N7 C22 C23 C19 0.0(8)
C20 C19 C23 C22 0.1(7)
C17 C19 C23 C22 -178.6(4)
C16 C15 C24A C25A 41.1(9)
C14 C15 C24A C25A -147.5(6)
C16 C15 C24A C28A -141.0(6)
C14 C15 C24A C28A 30.4(9)
C28A C24A C25A C26A 0.0
C15 C24A C25A C26A 178.0(9)
C24A C25A C26A N8A 0.0
C25A C26A N8A C27A 0.0
C26A N8A C27A C28A 0.0
N8A C27A C28A C24A 0.0
C25A C24A C28A C27A 0.0
C15 C24A C28A C27A -177.8(9)
C16 C15 C24B C25B -43.8(9)
C14 C15 C24B C25B 145.5(6)
C16 C15 C24B C28B 140.1(6)
C14 C15 C24B C28B -30.6(9)
C28B C24B C25B C26B 0.0
C15 C24B C25B C26B -176.2(9)
C24B C25B C26B N8B 0.0
C25B C26B N8B C27B 0.0
C26B N8B C27B C28B 0.0
N8B C27B C28B C24B 0.0
C25B C24B C28B C27B 0.0
C15 C24B C28B C27B 176.0(9)
O4 B2 C29 C30 -99.9(4)
O5 B2 C29 C30 20.8(5)
O6 B2 C29 C30 140.6(4)
O4 B2 C29 C34 77.7(4)
O5 B2 C29 C34 -161.6(3)
O6 B2 C29 C34 -41.9(5)
C34 C29 C30 C31 -0.5(6)
B2 C29 C30 C31 177.1(3)
C29 C30 C31 C32 1.1(6)
C29 C30 C31 C40 178.9(3)
C30 C31 C32 C33 -0.6(6)
C40 C31 C32 C33 -178.4(3)
C31 C32 C33 C34 -0.6(5)
C31 C32 C33 C35 176.3(3)
C32 C33 C34 C29 1.3(6)
C35 C33 C34 C29 -175.5(3)
C30 C29 C34 C33 -0.8(6)
B2 C29 C34 C33 -178.4(3)
C34 C33 C35 C36 134.4(4)
C32 C33 C35 C36 -42.4(5)
C34 C33 C35 C39 -42.5(5)
C32 C33 C35 C39 140.7(4)
C39 C35 C36 C37 0.8(5)
C33 C35 C36 C37 -176.3(3)
C38 N9 C37 C36 0.5(6)
C35 C36 C37 N9 -1.0(6)
C37 N9 C38 C39 0.2(6)
N9 C38 C39 C35 -0.3(6)
C36 C35 C39 C38 -0.2(6)
C33 C35 C39 C38 176.9(4)
C32 C31 C40 C41 136.3(4)
C30 C31 C40 C41 -41.5(5)
C32 C31 C40 C44 -41.7(5)
C30 C31 C40 C44 140.5(4)
C44 C40 C41 C42 1.8(6)
C31 C40 C41 C42 -176.3(4)
C43 N10 C42 C41 0.4(6)
C40 C41 C42 N10 -1.8(7)
C42 N10 C43 C44 0.8(6)
N10 C43 C44 C40 -0.7(7)
C41 C40 C44 C43 -0.6(6)
C31 C40 C44 C43 177.5(4)
